data_7156361
loop_
_publ_author_name
'Shinde, Vikki N.'
'Dhiman, Shiv'
'Krishnan, Rangan'
'Kumar, Dalip'
'Kumar, Anil'

_publ_section_title
;
 Synthesis of imidazopyridine-fused indoles via one-pot sequential
 Knoevenagel condensation and cross dehydrogenative coupling.
;
_journal_issue 33
_journal_name_full 'Organic &amp; biomolecular chemistry'
_journal_page_first 6123
_journal_page_last 6132
_journal_paper_doi 10.1039/c8ob01449c
_journal_volume 16
_journal_year 2018
_chemical_formula_moiety 'C21 H17 N3 O'
_chemical_formula_sum 'C21 H17 N3 O'
_chemical_formula_weight 327.38
_space_group_crystal_system monoclinic
_space_group_IT_number 4
_space_group_name_Hall 'P 2yb'
_space_group_name_H-M_alt 'P 1 21 1'
_symmetry_space_group_name_Hall 'P 2yb'
_symmetry_space_group_name_H-M 'P 1 21 1'
_atom_sites_solution_hydrogens geom
_atom_sites_solution_primary dual
_audit_creation_date 2017-07-25
_audit_creation_method
;
Olex2 1.2
(compiled 2017.07.20 svn.r3457 for OlexSys, GUI svn.r5370)
;
_audit_update_record
;
2018-02-02 deposited with the CCDC.
2018-08-03 downloaded from the CCDC.
;
_cell_angle_alpha 90
_cell_angle_beta 104.114(7)
_cell_angle_gamma 90
_cell_formula_units_Z 2
_cell_length_a 8.8630(6)
_cell_length_b 6.9410(4)
_cell_length_c 14.0380(10)
_cell_measurement_reflns_used 3733
_cell_measurement_temperature 93(2)
_cell_measurement_theta_max 28.5770
_cell_measurement_theta_min 5.1850
_cell_volume 837.52(10)
_computing_cell_refinement 'CrysAlisPro 1.171.39.7e (Rigaku OD, 2015)'
_computing_data_collection 'CrysAlisPro 1.171.39.7e (Rigaku OD, 2015)'
_computing_data_reduction 'CrysAlisPro 1.171.39.7e (Rigaku OD, 2015)'
_computing_molecular_graphics 'Olex2 (Dolomanov et al., 2009)'
_computing_publication_material 'Olex2 (Dolomanov et al., 2009)'
_computing_structure_refinement 'ShelXL (Sheldrick, 2015)'
_computing_structure_solution 'ShelXT (Sheldrick, 2015)'
_diffrn_ambient_temperature 93(2)
_diffrn_detector 'CCD plate'
_diffrn_measured_fraction_theta_full 0.987
_diffrn_measured_fraction_theta_max 0.987
_diffrn_measurement_details
;
List of Runs (angles in degrees, time in seconds):

  # Type    Start    End  Width  t~exp~   \w     \q     \k     \f   Frames
#--------------------------------------------------------------------------
  1  \w    -33.00  97.00   0.50   37.00    --    7.30  57.00   0.00  260
  2  \w    -39.00   8.00   0.50   37.00    --    7.30  82.00-120.00   94
  3  \w     40.00  65.00   0.50   37.00    --    7.30  82.00-120.00   50
  4  \w    -15.00  43.00   0.50   37.00    --    7.30  37.00 120.00  116
;
_diffrn_measurement_device 'four-circle diffractometer'
_diffrn_measurement_device_type 'XtaLAB Pro: Kappa dual home/near'
_diffrn_measurement_method '\w scans'
_diffrn_orient_matrix_type 'CrysAlisPro convention (1999,Acta A55,543-557)'
_diffrn_orient_matrix_UB_11 -0.0821747000
_diffrn_orient_matrix_UB_12 -0.0057107000
_diffrn_orient_matrix_UB_13 -0.0160581000
_diffrn_orient_matrix_UB_21 -0.0070854000
_diffrn_orient_matrix_UB_22 0.0500426000
_diffrn_orient_matrix_UB_23 0.0427340000
_diffrn_orient_matrix_UB_31 -0.0012859000
_diffrn_orient_matrix_UB_32 0.0889581000
_diffrn_orient_matrix_UB_33 -0.0251152000
_diffrn_radiation_monochromator graphite
_diffrn_radiation_probe x-ray
_diffrn_radiation_type MoK\a
_diffrn_radiation_wavelength 0.71073
_diffrn_reflns_av_R_equivalents 0.0401
_diffrn_reflns_av_unetI/netI 0.0447
_diffrn_reflns_Laue_measured_fraction_full 0.987
_diffrn_reflns_Laue_measured_fraction_max 0.987
_diffrn_reflns_limit_h_max 10
_diffrn_reflns_limit_h_min -10
_diffrn_reflns_limit_k_max 7
_diffrn_reflns_limit_k_min -8
_diffrn_reflns_limit_l_max 16
_diffrn_reflns_limit_l_min -14
_diffrn_reflns_number 5002
_diffrn_reflns_point_group_measured_fraction_full 0.866
_diffrn_reflns_point_group_measured_fraction_max 0.866
_diffrn_reflns_theta_full 24.997
_diffrn_reflns_theta_max 24.997
_diffrn_reflns_theta_min 5.166
_diffrn_source 'fine-focus sealed X-ray tube'
_diffrn_source_type 'Enhance (Mo) X-ray Source'
_exptl_absorpt_coefficient_mu 0.082
_exptl_absorpt_correction_T_max 1.00000
_exptl_absorpt_correction_T_min 0.87730
_exptl_absorpt_correction_type multi-scan
_exptl_absorpt_process_details
;
CrysAlisPro 1.171.39.7e (Rigaku Oxford Diffraction, 2015)
Empirical absorption correction using spherical harmonics,
 implemented in SCALE3 ABSPACK scaling algorithm.
;
_exptl_crystal_colour Yellow
_exptl_crystal_density_diffrn 1.298
_exptl_crystal_description Block
_exptl_crystal_F_000 344
_exptl_crystal_size_max 0.2
_exptl_crystal_size_mid 0.1
_exptl_crystal_size_min 0.1
_refine_diff_density_max 0.126
_refine_diff_density_min -0.141
_refine_diff_density_rms 0.029
_refine_ls_abs_structure_details
;
 Flack x determined using 858 quotients [(I+)-(I-)]/[(I+)+(I-)]
 (Parsons, Flack and Wagner, Acta Cryst. B69 (2013) 249-259).
;
_refine_ls_extinction_method none
_refine_ls_goodness_of_fit_ref 1.067
_refine_ls_hydrogen_treatment constr
_refine_ls_matrix_type full
_refine_ls_number_parameters 227
_refine_ls_number_reflns 2563
_refine_ls_number_restraints 1
_refine_ls_restrained_S_all 1.067
_refine_ls_R_factor_all 0.0346
_refine_ls_R_factor_gt 0.0311
_refine_ls_shift/su_max 0.000
_refine_ls_shift/su_mean 0.000
_refine_ls_structure_factor_coef Fsqd
_refine_ls_weighting_details 'w=1/[\s^2^(Fo^2^)+(0.0551P)^2^+0.0924P] where P=(Fo^2^+2Fc^2^)/3'
_refine_ls_weighting_scheme calc
_refine_ls_wR_factor_gt 0.0821
_refine_ls_wR_factor_ref 0.0838
_reflns_Friedel_coverage 0.610
_reflns_Friedel_fraction_full 0.721
_reflns_Friedel_fraction_max 0.721
_reflns_number_gt 2391
_reflns_number_total 2563
_reflns_threshold_expression 'I > 2\s(I)'
_cod_data_source_file c8ob01449c3.cif
_cod_data_source_block exp_164-vns139
_cod_depositor_comments 'Adding full bibliography for 7156361--7156362.cif.'
_cod_database_code 7156361
_shelx_shelxl_version_number 2016/4
_shelx_space_group_comment
;
The symmetry employed for this shelxl refinement is uniquely defined
by the following loop, which should always be used as a source of
symmetry information in preference to the above space-group names.
They are only intended as comments.
;
_reflns_odcompleteness_completeness 98.82
_reflns_odcompleteness_iscentric 1
_reflns_odcompleteness_theta 26.32
_olex2_refinement_description
;
1. Fixed Uiso
 At 1.2 times of:
  All C(H) groups
 At 1.5 times of:
  All C(H,H,H) groups
2.a Aromatic/amide H refined with riding coordinates:
 C8(H8), C5(H5), C13(H13), C4(H4), C11(H11), C9(H9), C17(H17), C12(H12),
 C2(H2), C3(H3), C20(H20), C18(H18), C16(H16), C19(H19)
2.b Idealised Me refined as rotating group:
 C21(H21A,H21B,H21C)
;
_olex2_submission_special_instructions 'No special instructions were received'
_oxdiff_exptl_absorpt_empirical_details
;
Empirical correction (ABSPACK) includes:
- Absorption correction using spherical harmonics
- Frame scaling
- Detector area scaling
;
_oxdiff_exptl_absorpt_empirical_full_max 1.197
_oxdiff_exptl_absorpt_empirical_full_min 0.873

loop_
_space_group_symop_operation_xyz
'x, y, z'
'-x, y+1/2, -z'

loop_
_atom_site_label
_atom_site_type_symbol
_atom_site_fract_x
_atom_site_fract_y
_atom_site_fract_z
_atom_site_U_iso_or_equiv
_atom_site_adp_type
_atom_site_occupancy
_atom_site_site_symmetry_order
_atom_site_calc_flag
_atom_site_refinement_flags_posn
O1 O -0.20372(19) -0.6169(3) -0.71065(13) 0.0283(4) Uani 1 1 d .
N2 N -0.4970(2) -0.7226(3) -0.80373(13) 0.0174(4) Uani 1 1 d .
N3 N -0.5361(2) -0.8825(3) -0.94403(14) 0.0221(5) Uani 1 1 d .
N1 N -0.9833(2) -0.5242(3) -0.88577(13) 0.0196(4) Uani 1 1 d .
C8 C -0.8338(2) -0.5816(3) -0.85025(16) 0.0191(5) Uani 1 1 d .
H8 H -0.793070 -0.697703 -0.865653 0.023 Uiso 1 1 calc R
C14 C -0.3080(3) -0.5306(3) -0.68555(17) 0.0197(5) Uani 1 1 d .
C5 C -0.8485(3) -0.1101(4) -0.73807(17) 0.0202(5) Uani 1 1 d .
H5 H -0.756024 -0.071714 -0.695152 0.024 Uiso 1 1 calc R
C13 C -0.5025(3) -0.9140(4) -0.78072(17) 0.0203(5) Uani 1 1 d .
H13 H -0.490950 -0.967317 -0.718572 0.024 Uiso 1 1 calc R
C4 C -0.9782(3) 0.0089(4) -0.75610(18) 0.0236(5) Uani 1 1 d .
H4 H -0.971960 0.128589 -0.725600 0.028 Uiso 1 1 calc R
C7 C -0.7501(3) -0.4430(4) -0.78769(16) 0.0183(5) Uani 1 1 d .
C1 C -1.0022(3) -0.3435(3) -0.84777(17) 0.0192(5) Uani 1 1 d .
C15 C -0.2697(3) -0.3854(3) -0.60395(16) 0.0185(5) Uani 1 1 d .
C11 C -0.5157(3) -0.7114(3) -0.90269(16) 0.0194(5) Uani 1 1 d .
H11 H -0.514252 -0.596953 -0.936871 0.023 Uiso 1 1 calc R
C9 C -0.5894(3) -0.4397(3) -0.73514(16) 0.0174(5) Uani 1 1 d .
H9 H -0.561511 -0.336161 -0.692403 0.021 Uiso 1 1 calc R
C6 C -0.8589(2) -0.2885(3) -0.78534(16) 0.0176(5) Uani 1 1 d .
C17 C -0.3004(3) -0.2438(4) -0.45329(17) 0.0254(5) Uani 1 1 d .
H17 H -0.350647 -0.240030 -0.402375 0.031 Uiso 1 1 calc R
C21 C -1.1051(3) -0.6287(4) -0.95385(18) 0.0252(6) Uani 1 1 d .
H21A H -1.068987 -0.755939 -0.963469 0.038 Uiso 1 1 calc GR
H21B H -1.131597 -0.562000 -1.015606 0.038 Uiso 1 1 calc GR
H21C H -1.195196 -0.637328 -0.927585 0.038 Uiso 1 1 calc GR
C10 C -0.4718(3) -0.5624(3) -0.73762(16) 0.0172(5) Uani 1 1 d .
C12 C -0.5283(3) -1.0097(4) -0.86780(17) 0.0224(5) Uani 1 1 d .
H12 H -0.539110 -1.142619 -0.874819 0.027 Uiso 1 1 calc R
C2 C -1.1336(3) -0.2252(4) -0.86650(17) 0.0226(5) Uani 1 1 d .
H2 H -1.226875 -0.263542 -0.908559 0.027 Uiso 1 1 calc R
C3 C -1.1189(3) -0.0494(4) -0.81998(18) 0.0251(6) Uani 1 1 d .
H3 H -1.204126 0.033009 -0.831039 0.030 Uiso 1 1 calc R
C20 C -0.1470(3) -0.2600(4) -0.60286(17) 0.0238(5) Uani 1 1 d .
H20 H -0.093330 -0.267204 -0.652031 0.029 Uiso 1 1 calc R
C18 C -0.1803(3) -0.1170(4) -0.45332(19) 0.0299(6) Uani 1 1 d .
H18 H -0.150493 -0.027090 -0.403137 0.036 Uiso 1 1 calc R
C16 C -0.3468(3) -0.3770(4) -0.52867(17) 0.0224(5) Uani 1 1 d .
H16 H -0.429120 -0.460248 -0.528835 0.027 Uiso 1 1 calc R
C19 C -0.1044(3) -0.1249(4) -0.52906(19) 0.0295(6) Uani 1 1 d .
H19 H -0.024529 -0.038596 -0.529968 0.035 Uiso 1 1 calc R

loop_
_atom_site_aniso_label
_atom_site_aniso_U_11
_atom_site_aniso_U_22
_atom_site_aniso_U_33
_atom_site_aniso_U_23
_atom_site_aniso_U_13
_atom_site_aniso_U_12
O1 0.0168(8) 0.0325(10) 0.0349(9) -0.0094(8) 0.0049(7) 0.0019(8)
N2 0.0139(9) 0.0202(11) 0.0182(9) -0.0012(8) 0.0039(7) -0.0010(8)
N3 0.0184(9) 0.0248(11) 0.0226(10) -0.0027(9) 0.0039(8) 0.0006(8)
N1 0.0156(9) 0.0236(11) 0.0187(9) -0.0012(8) 0.0023(8) -0.0015(8)
C8 0.0169(11) 0.0197(12) 0.0220(11) 0.0015(10) 0.0074(9) 0.0009(9)
C14 0.0184(12) 0.0189(12) 0.0227(12) 0.0019(10) 0.0066(9) -0.0001(10)
C5 0.0154(11) 0.0227(12) 0.0228(11) 0.0000(10) 0.0052(9) -0.0024(10)
C13 0.0175(11) 0.0217(13) 0.0223(12) 0.0024(10) 0.0061(9) -0.0005(9)
C4 0.0232(12) 0.0195(13) 0.0306(13) 0.0002(11) 0.0113(10) -0.0002(10)
C7 0.0170(11) 0.0205(12) 0.0182(10) 0.0010(9) 0.0059(9) 0.0011(9)
C1 0.0175(11) 0.0221(13) 0.0188(11) 0.0021(9) 0.0060(9) -0.0007(9)
C15 0.0149(11) 0.0191(12) 0.0191(11) 0.0011(9) -0.0004(9) 0.0021(9)
C11 0.0182(11) 0.0205(12) 0.0195(11) 0.0011(10) 0.0048(9) 0.0008(9)
C9 0.0170(11) 0.0193(11) 0.0158(10) 0.0006(9) 0.0038(9) -0.0023(9)
C6 0.0144(10) 0.0216(12) 0.0174(10) 0.0040(9) 0.0055(9) -0.0004(9)
C17 0.0263(13) 0.0292(14) 0.0214(11) -0.0003(10) 0.0070(10) 0.0043(11)
C21 0.0187(12) 0.0288(14) 0.0265(12) -0.0030(11) 0.0021(10) -0.0016(11)
C10 0.0177(11) 0.0167(12) 0.0176(11) 0.0004(9) 0.0047(9) -0.0004(9)
C12 0.0173(11) 0.0188(12) 0.0308(13) -0.0013(10) 0.0055(10) -0.0013(9)
C2 0.0158(11) 0.0293(14) 0.0225(11) 0.0046(10) 0.0043(9) 0.0013(10)
C3 0.0171(12) 0.0277(14) 0.0316(13) 0.0059(11) 0.0081(10) 0.0043(10)
C20 0.0193(12) 0.0294(14) 0.0222(12) 0.0025(11) 0.0043(10) -0.0003(11)
C18 0.0313(14) 0.0301(14) 0.0256(12) -0.0082(11) 0.0016(11) -0.0008(12)
C16 0.0174(11) 0.0238(13) 0.0248(12) 0.0014(10) 0.0027(10) 0.0008(10)
C19 0.0270(13) 0.0300(14) 0.0302(13) -0.0039(11) 0.0042(10) -0.0085(11)

loop_
_atom_type_symbol
_atom_type_description
_atom_type_scat_dispersion_real
_atom_type_scat_dispersion_imag
_atom_type_scat_source
C C 0.0033 0.0016 'International Tables Vol C Tables 4.2.6.8 and 6.1.1.4'
H H 0.0000 0.0000 'International Tables Vol C Tables 4.2.6.8 and 6.1.1.4'
N N 0.0061 0.0033 'International Tables Vol C Tables 4.2.6.8 and 6.1.1.4'
O O 0.0106 0.0060 'International Tables Vol C Tables 4.2.6.8 and 6.1.1.4'

loop_
_geom_angle_atom_site_label_1
_geom_angle_atom_site_label_2
_geom_angle_atom_site_label_3
_geom_angle
C13 N2 C10 127.53(19)
C11 N2 C13 107.04(19)
C11 N2 C10 125.41(19)
C11 N3 C12 105.13(19)
C8 N1 C1 108.80(19)
C8 N1 C21 126.8(2)
C1 N1 C21 124.4(2)
N1 C8 H8 124.7
N1 C8 C7 110.6(2)
C7 C8 H8 124.7
O1 C14 C15 120.2(2)
O1 C14 C10 120.4(2)
C10 C14 C15 119.38(19)
C4 C5 H5 120.5
C4 C5 C6 119.0(2)
C6 C5 H5 120.5
N2 C13 H13 127.2
C12 C13 N2 105.6(2)
C12 C13 H13 127.2
C5 C4 H4 119.6
C5 C4 C3 120.7(2)
C3 C4 H4 119.6
C8 C7 C9 130.3(2)
C8 C7 C6 105.74(19)
C9 C7 C6 124.0(2)
N1 C1 C6 108.0(2)
N1 C1 C2 129.2(2)
C2 C1 C6 122.8(2)
C20 C15 C14 117.3(2)
C20 C15 C16 119.5(2)
C16 C15 C14 123.1(2)
N2 C11 H11 124.2
N3 C11 N2 111.7(2)
N3 C11 H11 124.2
C7 C9 H9 114.7
C10 C9 C7 130.6(2)
C10 C9 H9 114.7
C5 C6 C7 134.4(2)
C5 C6 C1 118.7(2)
C1 C6 C7 106.8(2)
C18 C17 H17 119.7
C18 C17 C16 120.6(2)
C16 C17 H17 119.7
N1 C21 H21A 109.5
N1 C21 H21B 109.5
N1 C21 H21C 109.5
H21A C21 H21B 109.5
H21A C21 H21C 109.5
H21B C21 H21C 109.5
N2 C10 C14 114.63(18)
C9 C10 N2 120.46(19)
C9 C10 C14 124.4(2)
N3 C12 H12 124.7
C13 C12 N3 110.5(2)
C13 C12 H12 124.7
C1 C2 H2 121.5
C3 C2 C1 117.0(2)
C3 C2 H2 121.5
C4 C3 H3 119.2
C2 C3 C4 121.7(2)
C2 C3 H3 119.2
C15 C20 H20 119.9
C19 C20 C15 120.2(2)
C19 C20 H20 119.9
C17 C18 H18 120.3
C17 C18 C19 119.4(2)
C19 C18 H18 120.3
C15 C16 H16 120.1
C17 C16 C15 119.8(2)
C17 C16 H16 120.1
C20 C19 C18 120.4(2)
C20 C19 H19 119.8
C18 C19 H19 119.8

loop_
_geom_bond_atom_site_label_1
_geom_bond_atom_site_label_2
_geom_bond_distance
O1 C14 1.223(3)
N2 C13 1.371(3)
N2 C11 1.361(3)
N2 C10 1.430(3)
N3 C11 1.314(3)
N3 C12 1.376(3)
N1 C8 1.357(3)
N1 C1 1.389(3)
N1 C21 1.449(3)
C8 H8 0.9300
C8 C7 1.389(3)
C14 C15 1.501(3)
C14 C10 1.474(3)
C5 H5 0.9300
C5 C4 1.388(3)
C5 C6 1.397(3)
C13 H13 0.9300
C13 C12 1.361(3)
C4 H4 0.9300
C4 C3 1.406(3)
C7 C9 1.436(3)
C7 C6 1.448(3)
C1 C6 1.409(3)
C1 C2 1.397(3)
C15 C20 1.391(3)
C15 C16 1.393(3)
C11 H11 0.9300
C9 H9 0.9300
C9 C10 1.353(3)
C17 H17 0.9300
C17 C18 1.381(4)
C17 C16 1.390(3)
C21 H21A 0.9600
C21 H21B 0.9600
C21 H21C 0.9600
C12 H12 0.9300
C2 H2 0.9300
C2 C3 1.375(4)
C3 H3 0.9300
C20 H20 0.9300
C20 C19 1.380(4)
C18 H18 0.9300
C18 C19 1.391(4)
C16 H16 0.9300
C19 H19 0.9300
